data_7701395
loop_
_publ_author_name
'Anker, Mathew David'
'Altaf, Yasir'
'Lein, Matthias'
'Coles, Martyn P.'

_publ_section_title
;
 Reactions of In--Zn Bonds with Organic Azides: Products that Result from
 Hetero- and Homo-bimetallic Behaviour
;
_journal_name_full 'Dalton Transactions'
_journal_paper_doi 10.1039/C9DT03990B
_journal_year 2019
_chemical_absolute_configuration ad
_chemical_formula_moiety 'C63 H85 In N8 O Si2 Zn'
_chemical_formula_sum 'C63 H85 In N8 O Si2 Zn'
_chemical_formula_weight 1206.75
_space_group_IT_number 9
_space_group_name_Hall 'C -2yc'
_space_group_name_H-M_alt 'C 1 c 1'
_symmetry_cell_setting monoclinic
_symmetry_Int_Tables_number 9
_symmetry_space_group_name_Hall 'C -2yc'
_symmetry_space_group_name_H-M 'C 1 c 1'
_atom_sites_solution_hydrogens geom
_audit_conform_dict_location ftp://ftp.iucr.org/pub/cif_core.dic
_audit_conform_dict_name cif_core.dic
_audit_conform_dict_version 2.4.3
_audit_creation_date 2019-10-17T13:11:44-00:00
_audit_creation_method 'WinGX routine CIF_UPDATE'
_audit_update_record
;
2019-10-17 deposited with the CCDC.    2019-10-21 downloaded from the CCDC.
;
_cell_angle_alpha 90
_cell_angle_beta 100.2676(11)
_cell_angle_gamma 90
_cell_formula_units_Z 4
_cell_length_a 20.7935(2)
_cell_length_b 15.08451(15)
_cell_length_c 20.4019(2)
_cell_measurement_reflns_used 15820
_cell_measurement_temperature 119.97(10)
_cell_measurement_theta_max 72.031
_cell_measurement_theta_min 4.4
_cell_measurement_wavelength 1.54184
_cell_volume 6296.78(11)
_computing_cell_refinement 'CrysAlisPro 1.171.39.46 (Rigaku OD, 2018)'
_computing_data_collection 'CrysAlisPro 1.171.39.46 (Rigaku OD, 2018)'
_computing_data_reduction 'CrysAlisPro 1.171.39.46 (Rigaku OD, 2018)'
_computing_molecular_graphics 'Ortep for Windows (Farrugia, 2012)'
_computing_publication_material 'WinGX publication routines (Farrugia, 2012)'
_computing_structure_refinement 'SHELXL-2014/6 (Sheldrick, 2014)'
_diffrn_ambient_temperature 119.97(10)
_diffrn_detector 'CCD plate'
_diffrn_detector_area_resol_mean 8.0856
_diffrn_measured_fraction_theta_full 0.9995
_diffrn_measured_fraction_theta_max 0.8378
_diffrn_measurement_device 'four-circle diffractometer'
_diffrn_measurement_device_type 'SuperNova, Dual, Cu at home/near, EosS2'
_diffrn_measurement_method '\w scans'
_diffrn_orient_matrix_type 'CrysAlisPro convention (1999,Acta A55,543-557)'
_diffrn_orient_matrix_UB_11 -0.0266912
_diffrn_orient_matrix_UB_12 0.0511648
_diffrn_orient_matrix_UB_13 -0.0644305
_diffrn_orient_matrix_UB_21 0.0700364
_diffrn_orient_matrix_UB_22 0.0280462
_diffrn_orient_matrix_UB_23 -0.00566
_diffrn_orient_matrix_UB_31 0.0071219
_diffrn_orient_matrix_UB_32 -0.0838071
_diffrn_orient_matrix_UB_33 -0.0413234
_diffrn_radiation_monochromator mirror
_diffrn_radiation_probe x-ray
_diffrn_radiation_type 'Cu K\a'
_diffrn_radiation_wavelength 1.54184
_diffrn_reflns_av_R_equivalents 0.0536
_diffrn_reflns_av_unetI/netI 0.0361
_diffrn_reflns_Laue_measured_fraction_full 1
_diffrn_reflns_Laue_measured_fraction_max 0.986
_diffrn_reflns_limit_h_max 25
_diffrn_reflns_limit_h_min -22
_diffrn_reflns_limit_k_max 12
_diffrn_reflns_limit_k_min -18
_diffrn_reflns_limit_l_max 24
_diffrn_reflns_limit_l_min -25
_diffrn_reflns_number 20779
_diffrn_reflns_point_group_measured_fraction_full 0.868
_diffrn_reflns_point_group_measured_fraction_max 0.846
_diffrn_reflns_theta_full 66.9682
_diffrn_reflns_theta_max 72.2126
_diffrn_reflns_theta_min 3.6404
_diffrn_source 'micro-focus sealed X-ray tube'
_exptl_absorpt_coefficient_mu 4.103
_exptl_absorpt_correction_T_max 1
_exptl_absorpt_correction_T_min 0.344
_exptl_absorpt_correction_type gaussian
_exptl_absorpt_process_details
;
        CrysAlisPro 1.171.39.46 (Rigaku Oxford Diffraction, 2018)
Numerical absorption correction based on gaussian integration over
                        a multifaceted crystal model
        Empirical absorption correction using spherical harmonics,
 implemented in SCALE3 ABSPACK scaling algorithm.
;
_exptl_crystal_colour yellow
_exptl_crystal_density_diffrn 1.273
_exptl_crystal_density_method 'not measured'
_exptl_crystal_description plate
_exptl_crystal_F_000 2536.0
_exptl_crystal_size_max 0.298
_exptl_crystal_size_mid 0.181
_exptl_crystal_size_min 0.125
_refine_diff_density_max 0.437
_refine_diff_density_min -0.502
_refine_diff_density_rms 0.044
_refine_ls_abs_structure_details
;
 Flack x determined using 4198 quotients [(I+)-(I-)]/[(I+)+(I-)]
 (Parsons, Flack and Wagner, Acta Cryst. B69 (2013) 249-259).
;
_refine_ls_abs_structure_Flack -0.016(3)
_refine_ls_extinction_method none
_refine_ls_goodness_of_fit_ref 1.025
_refine_ls_hydrogen_treatment constr
_refine_ls_matrix_type full
_refine_ls_number_constraints 0
_refine_ls_number_parameters 705
_refine_ls_number_reflns 10513
_refine_ls_number_restraints 2
_refine_ls_restrained_S_all 1.025
_refine_ls_R_factor_all 0.0259
_refine_ls_R_factor_gt 0.0254
_refine_ls_shift/su_max 0.001
_refine_ls_shift/su_mean 0
_refine_ls_structure_factor_coef Fsqd
_refine_ls_weighting_details 'w=1/[\s^2^(Fo^2^)+(0.0367P)^2^+2.3117P] where P=(Fo^2^+2Fc^2^)/3'
_refine_ls_weighting_scheme calc
_refine_ls_wR_factor_gt 0.0637
_refine_ls_wR_factor_ref 0.0641
_reflns_number_gt 10368
_reflns_number_total 10513
_reflns_threshold_expression 'I > 2\s(I)'
_cod_data_source_file c9dt03990b2.cif
_cod_data_source_block Compound-6
_cod_original_cell_volume 6296.75(12)
_cod_database_code 7701395

loop_
_symmetry_equiv_pos_as_xyz
'x, y, z'
'x, -y, z+1/2'
'x+1/2, y+1/2, z'
'x+1/2, -y+1/2, z+1/2'

loop_
_atom_site_label
_atom_site_type_symbol
_atom_site_fract_x
_atom_site_fract_y
_atom_site_fract_z
_atom_site_U_iso_or_equiv
_atom_site_adp_type
_atom_site_occupancy
_atom_site_calc_flag
In In 0.26997(2) 0.75768(2) 0.11891(2) 0.02538(6) Uani 1 d
Zn Zn 0.16721(2) 0.47729(3) 0.04570(2) 0.03003(11) Uani 1 d
Si1 Si 0.29440(5) 0.96345(6) 0.12989(6) 0.0371(2) Uani 1 d
Si2 Si 0.38715(5) 0.84222(7) 0.22352(5) 0.0336(2) Uani 1 d
O O 0.36157(13) 0.90770(17) 0.15929(14) 0.0365(5) Uani 1 d
N1 N 0.24091(15) 0.88628(19) 0.08939(16) 0.0318(6) Uani 1 d
N2 N 0.32970(15) 0.76003(19) 0.21341(15) 0.0293(6) Uani 1 d
N3 N 0.30588(14) 0.66273(18) 0.05367(14) 0.0280(6) Uani 1 d
N4 N 0.27074(14) 0.58795(19) 0.04174(15) 0.0297(6) Uani 1 d
N5 N 0.22049(15) 0.58177(19) 0.06957(15) 0.0291(6) Uani 1 d
N6 N 0.20175(15) 0.65025(19) 0.10619(15) 0.0304(6) Uani 1 d
N7 N 0.18604(15) 0.35360(19) 0.05551(16) 0.0318(6) Uani 1 d
N8 N 0.09251(16) 0.4783(2) -0.02450(16) 0.0350(7) Uani 1 d
C1 C 0.1924(2) 0.9104(2) 0.0332(2) 0.0379(8) Uani 1 d
C2 C 0.1308(2) 0.9422(3) 0.0418(3) 0.0488(11) Uani 1 d
C3 C 0.0869(3) 0.9739(3) -0.0136(4) 0.0682(18) Uani 1 d
H3 H 0.0455 0.9957 -0.0075 0.082 Uiso 1 calc
C4 C 0.1020(3) 0.9742(4) -0.0759(3) 0.0705(17) Uani 1 d
H4 H 0.0719 0.9974 -0.1124 0.085 Uiso 1 calc
C5 C 0.1614(3) 0.9406(3) -0.0856(3) 0.0589(13) Uani 1 d
H5 H 0.1713 0.9392 -0.1293 0.071 Uiso 1 calc
C6 C 0.2070(2) 0.9086(3) -0.0324(2) 0.0437(9) Uani 1 d
C7 C 0.1089(2) 0.9430(3) 0.1089(3) 0.0630(14) Uani 1 d
H7 H 0.1423 0.9107 0.1416 0.076 Uiso 1 calc
C8 C 0.0426(3) 0.8971(4) 0.1063(5) 0.094(3) Uani 1 d
H8A H 0.0079 0.9346 0.0819 0.141 Uiso 1 calc
H8B H 0.0348 0.8875 0.1517 0.141 Uiso 1 calc
H8C H 0.0428 0.8399 0.0835 0.141 Uiso 1 calc
C9 C 0.1026(3) 1.0384(4) 0.1348(4) 0.0731(16) Uani 1 d
H9A H 0.143 1.0711 0.1335 0.11 Uiso 1 calc
H9B H 0.0946 1.0361 0.1807 0.11 Uiso 1 calc
H9C H 0.0659 1.0684 0.1065 0.11 Uiso 1 calc
C10 C 0.2696(3) 0.8680(3) -0.0477(2) 0.0493(10) Uani 1 d
H10 H 0.2993 0.8556 -0.0045 0.059 Uiso 1 calc
C11 C 0.2526(4) 0.7792(3) -0.0838(2) 0.0693(17) Uani 1 d
H11A H 0.2242 0.79 -0.1268 0.104 Uiso 1 calc
H11B H 0.2299 0.7409 -0.0564 0.104 Uiso 1 calc
H11C H 0.2929 0.7501 -0.091 0.104 Uiso 1 calc
C12 C 0.3062(3) 0.9275(4) -0.0897(3) 0.0701(15) Uani 1 d
H12A H 0.2794 0.9361 -0.1339 0.105 Uiso 1 calc
H12B H 0.3476 0.8994 -0.0944 0.105 Uiso 1 calc
H12C H 0.3149 0.9851 -0.0677 0.105 Uiso 1 calc
C13 C 0.2676(3) 1.0192(3) 0.2025(3) 0.0622(14) Uani 1 d
H13A H 0.249 0.9751 0.229 0.093 Uiso 1 calc
H13B H 0.2346 1.0642 0.1863 0.093 Uiso 1 calc
H13C H 0.3054 1.0476 0.2303 0.093 Uiso 1 calc
C14 C 0.3135(3) 1.0496(3) 0.0712(3) 0.0640(15) Uani 1 d
H14A H 0.3367 1.0988 0.0964 0.096 Uiso 1 calc
H14B H 0.2728 1.0716 0.0444 0.096 Uiso 1 calc
H14C H 0.3411 1.024 0.0418 0.096 Uiso 1 calc
C15 C 0.3941(3) 0.9039(3) 0.3040(2) 0.0540(12) Uani 1 d
H15A H 0.4244 0.9538 0.3041 0.081 Uiso 1 calc
H15B H 0.4107 0.864 0.3411 0.081 Uiso 1 calc
H15C H 0.351 0.9263 0.309 0.081 Uiso 1 calc
C16 C 0.4723(2) 0.8112(3) 0.2153(2) 0.0474(10) Uani 1 d
H16A H 0.4711 0.7731 0.1762 0.071 Uiso 1 calc
H16B H 0.4931 0.7793 0.2553 0.071 Uiso 1 calc
H16C H 0.4974 0.865 0.2101 0.071 Uiso 1 calc
C17 C 0.31838(19) 0.6906(2) 0.25798(17) 0.0334(7) Uani 1 d
C18 C 0.2729(2) 0.7030(3) 0.30061(18) 0.0383(8) Uani 1 d
C19 C 0.2572(2) 0.6320(3) 0.3390(2) 0.0496(10) Uani 1 d
H19 H 0.2257 0.6402 0.3669 0.06 Uiso 1 calc
C20 C 0.2866(3) 0.5502(3) 0.3369(3) 0.0558(12) Uani 1 d
H20 H 0.2753 0.5022 0.3628 0.067 Uiso 1 calc
C21 C 0.3326(2) 0.5392(3) 0.2968(3) 0.0515(11) Uani 1 d
H21 H 0.3534 0.4832 0.2961 0.062 Uiso 1 calc
C22 C 0.3498(2) 0.6074(3) 0.2572(2) 0.0391(9) Uani 1 d
C23 C 0.2404(2) 0.7916(3) 0.3068(2) 0.0451(9) Uani 1 d
H23 H 0.2593 0.8353 0.2787 0.054 Uiso 1 calc
C24 C 0.1663(3) 0.7880(4) 0.2818(3) 0.0662(14) Uani 1 d
H24A H 0.1576 0.7717 0.2346 0.099 Uiso 1 calc
H24B H 0.1472 0.8463 0.2874 0.099 Uiso 1 calc
H24C H 0.1467 0.7438 0.3075 0.099 Uiso 1 calc
C25 C 0.2550(4) 0.8243(4) 0.3790(3) 0.0702(16) Uani 1 d
H25A H 0.237 0.7823 0.4076 0.105 Uiso 1 calc
H25B H 0.2349 0.8826 0.3819 0.105 Uiso 1 calc
H25C H 0.3024 0.829 0.3937 0.105 Uiso 1 calc
C26 C 0.4021(2) 0.5912(3) 0.2154(2) 0.0430(9) Uani 1 d
H26 H 0.4041 0.6441 0.1864 0.052 Uiso 1 calc
C27 C 0.3880(3) 0.5095(3) 0.1707(3) 0.0593(14) Uani 1 d
H27A H 0.3941 0.4558 0.1981 0.089 Uiso 1 calc
H27B H 0.4181 0.5084 0.1388 0.089 Uiso 1 calc
H27C H 0.3429 0.512 0.1465 0.089 Uiso 1 calc
C28 C 0.4689(2) 0.5802(4) 0.2606(3) 0.0584(13) Uani 1 d
H28A H 0.4766 0.63 0.2919 0.088 Uiso 1 calc
H28B H 0.5032 0.5791 0.2334 0.088 Uiso 1 calc
H28C H 0.4697 0.5245 0.2855 0.088 Uiso 1 calc
C29 C 0.36173(17) 0.6632(2) 0.02403(17) 0.0292(7) Uani 1 d
C30 C 0.40559(19) 0.7335(2) 0.0379(2) 0.0343(7) Uani 1 d
H30 H 0.3975 0.7794 0.0673 0.041 Uiso 1 calc
C31 C 0.4609(2) 0.7365(3) 0.0089(2) 0.0416(9) Uani 1 d
H31 H 0.4908 0.7843 0.0191 0.05 Uiso 1 calc
C32 C 0.4735(2) 0.6708(3) -0.0347(2) 0.0438(9) Uani 1 d
H32 H 0.5113 0.6736 -0.0548 0.053 Uiso 1 calc
C33 C 0.42965(19) 0.6009(3) -0.0484(2) 0.0383(8) Uani 1 d
H33 H 0.4378 0.5553 -0.078 0.046 Uiso 1 calc
C34 C 0.37453(18) 0.5966(2) -0.01967(18) 0.0337(7) Uani 1 d
H34 H 0.3451 0.5483 -0.0296 0.04 Uiso 1 calc
C35 C 0.1508(2) 0.6245(3) 0.13894(18) 0.0346(7) Uani 1 d
C36 C 0.0928(2) 0.6740(4) 0.1282(3) 0.0580(12) Uani 1 d
H36 H 0.0883 0.723 0.0985 0.07 Uiso 1 calc
C37 C 0.0419(3) 0.6516(4) 0.1607(4) 0.0725(16) Uani 1 d
H37 H 0.0034 0.6868 0.1543 0.087 Uiso 1 calc
C38 C 0.0466(3) 0.5795(4) 0.2017(3) 0.0618(14) Uani 1 d
H38 H 0.0114 0.5646 0.2236 0.074 Uiso 1 calc
C39 C 0.1021(3) 0.5285(4) 0.2113(3) 0.0633(14) Uani 1 d
H39 H 0.1047 0.478 0.2395 0.076 Uiso 1 calc
C40 C 0.1551(2) 0.5501(3) 0.1802(2) 0.0456(9) Uani 1 d
H40 H 0.1934 0.5145 0.187 0.055 Uiso 1 calc
C41 C 0.15438(19) 0.2979(3) 0.0103(2) 0.0360(8) Uani 1 d
C42 C 0.10632(19) 0.3227(3) -0.0437(2) 0.0382(8) Uani 1 d
H42 H 0.0924 0.2769 -0.075 0.046 Uiso 1 calc
C43 C 0.07558(19) 0.4051(3) -0.05873(19) 0.0375(8) Uani 1 d
C44 C 0.1706(2) 0.2008(3) 0.0170(3) 0.0477(10) Uani 1 d
H44A H 0.2182 0.1933 0.0257 0.072 Uiso 1 calc
H44B H 0.1519 0.1701 -0.0243 0.072 Uiso 1 calc
H44C H 0.1524 0.1759 0.0541 0.072 Uiso 1 calc
C45 C 0.0192(2) 0.4074(3) -0.1166(2) 0.0507(11) Uani 1 d
H45A H -0.0215 0.4191 -0.1001 0.076 Uiso 1 calc
H45B H 0.0159 0.3501 -0.1397 0.076 Uiso 1 calc
H45C H 0.0265 0.4543 -0.1476 0.076 Uiso 1 calc
C46 C 0.2337(2) 0.3205(2) 0.1096(2) 0.0341(8) Uani 1 d
C47 C 0.2150(2) 0.2943(3) 0.1691(2) 0.0439(9) Uani 1 d
C48 C 0.2634(3) 0.2669(3) 0.2213(3) 0.0573(13) Uani 1 d
H48 H 0.2513 0.2498 0.2623 0.069 Uiso 1 calc
C49 C 0.3288(3) 0.2639(3) 0.2155(3) 0.0560(13) Uani 1 d
C50 C 0.3457(2) 0.2893(3) 0.1561(3) 0.0477(10) Uani 1 d
H50 H 0.3903 0.2866 0.1514 0.057 Uiso 1 calc
C51 C 0.2996(2) 0.3189(3) 0.1024(2) 0.0373(8) Uani 1 d
C52 C 0.1437(3) 0.2934(3) 0.1755(3) 0.0599(13) Uani 1 d
H52A H 0.1237 0.3505 0.1606 0.09 Uiso 1 calc
H52B H 0.14 0.2835 0.2222 0.09 Uiso 1 calc
H52C H 0.1211 0.2457 0.148 0.09 Uiso 1 calc
C53 C 0.3810(4) 0.2333(4) 0.2727(4) 0.083(2) Uani 1 d
H53A H 0.3602 0.2139 0.3098 0.124 Uiso 1 calc
H53B H 0.4109 0.2824 0.2874 0.124 Uiso 1 calc
H53C H 0.4054 0.1838 0.258 0.124 Uiso 1 calc
C54 C 0.3203(2) 0.3487(3) 0.0394(2) 0.0457(9) Uani 1 d
H54A H 0.3681 0.3465 0.0449 0.069 Uiso 1 calc
H54B H 0.3053 0.4095 0.0293 0.069 Uiso 1 calc
H54C H 0.3011 0.3094 0.0028 0.069 Uiso 1 calc
C55 C 0.05528(19) 0.5588(3) -0.03873(19) 0.0358(8) Uani 1 d
C56 C 0.0018(2) 0.5732(3) -0.0073(2) 0.0419(8) Uani 1 d
C57 C -0.0309(2) 0.6545(3) -0.0179(2) 0.0448(9) Uani 1 d
H57 H -0.0678 0.6648 0.0025 0.054 Uiso 1 calc
C58 C -0.0109(2) 0.7204(3) -0.0572(2) 0.0441(9) Uani 1 d
C59 C 0.0429(2) 0.7040(3) -0.0872(2) 0.0412(8) Uani 1 d
H59 H 0.0573 0.7488 -0.1139 0.049 Uiso 1 calc
C60 C 0.0762(2) 0.6236(3) -0.0792(2) 0.0394(8) Uani 1 d
C61 C -0.0196(2) 0.5031(3) 0.0368(2) 0.0521(11) Uani 1 d
H61A H -0.0425 0.4558 0.0092 0.078 Uiso 1 calc
H61B H -0.0489 0.5295 0.0641 0.078 Uiso 1 calc
H61C H 0.0189 0.4785 0.066 0.078 Uiso 1 calc
C62 C -0.0478(3) 0.8070(3) -0.0689(2) 0.0543(11) Uani 1 d
H62A H -0.0888 0.7975 -0.1002 0.081 Uiso 1 calc
H62B H -0.021 0.8505 -0.0876 0.081 Uiso 1 calc
H62C H -0.0574 0.8292 -0.0266 0.081 Uiso 1 calc
C63 C 0.1332(2) 0.6045(3) -0.1137(2) 0.0497(10) Uani 1 d
H63A H 0.138 0.653 -0.1445 0.075 Uiso 1 calc
H63B H 0.1253 0.5489 -0.1387 0.075 Uiso 1 calc
H63C H 0.1733 0.5992 -0.0804 0.075 Uiso 1 calc

loop_
_atom_site_aniso_label
_atom_site_aniso_U_11
_atom_site_aniso_U_22
_atom_site_aniso_U_33
_atom_site_aniso_U_23
_atom_site_aniso_U_13
_atom_site_aniso_U_12
In 0.02740(10) 0.02294(9) 0.02481(9) -0.00079(10) 0.00197(7) 0.00049(10)
Zn 0.0268(2) 0.0281(2) 0.0337(2) -0.00155(18) 0.00116(17) -0.00421(17)
Si1 0.0344(5) 0.0240(4) 0.0513(6) -0.0016(4) 0.0033(4) -0.0002(4)
Si2 0.0298(5) 0.0326(5) 0.0356(5) -0.0069(4) -0.0020(4) -0.0004(4)
O 0.0324(13) 0.0305(12) 0.0451(14) -0.0013(10) 0.0027(11) -0.0020(10)
N1 0.0334(16) 0.0233(13) 0.0382(16) 0.0009(11) 0.0048(13) 0.0027(12)
N2 0.0278(15) 0.0307(14) 0.0266(14) -0.0036(10) -0.0026(12) 0.0026(11)
N3 0.0281(14) 0.0251(13) 0.0314(14) -0.0061(10) 0.0070(11) -0.0020(11)
N4 0.0282(15) 0.0300(14) 0.0307(14) -0.0047(11) 0.0051(11) -0.0017(11)
N5 0.0292(15) 0.0290(14) 0.0289(13) -0.0029(11) 0.0047(11) -0.0015(11)
N6 0.0297(15) 0.0279(14) 0.0350(15) -0.0045(11) 0.0097(12) -0.0036(11)
N7 0.0314(16) 0.0288(14) 0.0358(15) -0.0021(12) 0.0079(12) -0.0033(11)
N8 0.0305(16) 0.0383(16) 0.0351(15) 0.0006(12) 0.0033(12) -0.0041(12)
C1 0.036(2) 0.0219(16) 0.051(2) 0.0082(14) -0.0050(17) 0.0009(14)
C2 0.034(2) 0.037(2) 0.072(3) 0.0119(19) 0.001(2) 0.0006(16)
C3 0.036(2) 0.047(3) 0.113(5) 0.020(3) -0.012(3) 0.0003(19)
C4 0.060(3) 0.062(3) 0.075(4) 0.017(3) -0.026(3) -0.003(2)
C5 0.069(3) 0.046(2) 0.052(3) 0.009(2) -0.016(2) -0.003(2)
C6 0.051(2) 0.0336(19) 0.042(2) 0.0078(15) -0.0050(18) -0.0030(16)
C7 0.042(3) 0.051(3) 0.099(4) 0.023(3) 0.022(3) 0.009(2)
C8 0.054(3) 0.063(3) 0.176(9) 0.031(4) 0.050(4) 0.006(3)
C9 0.059(3) 0.063(3) 0.103(5) 0.015(3) 0.033(3) 0.014(3)
C10 0.070(3) 0.043(2) 0.0345(19) 0.0071(16) 0.0065(19) 0.006(2)
C11 0.120(5) 0.050(3) 0.033(2) 0.0005(19) 0.002(3) 0.013(3)
C12 0.085(4) 0.072(3) 0.057(3) 0.016(3) 0.021(3) 0.007(3)
C13 0.057(3) 0.049(3) 0.077(3) -0.025(2) 0.002(3) 0.013(2)
C14 0.048(3) 0.041(2) 0.097(4) 0.023(3) -0.002(3) -0.007(2)
C15 0.052(3) 0.056(3) 0.049(2) -0.023(2) -0.005(2) -0.001(2)
C16 0.032(2) 0.051(2) 0.056(2) -0.0046(19) -0.0015(18) -0.0005(17)
C17 0.0369(19) 0.0332(17) 0.0253(15) -0.0020(13) -0.0076(14) -0.0005(14)
C18 0.039(2) 0.047(2) 0.0270(16) 0.0016(14) -0.0001(15) 0.0002(16)
C19 0.050(3) 0.061(3) 0.036(2) 0.0109(18) 0.0019(18) -0.006(2)
C20 0.058(3) 0.052(2) 0.052(2) 0.023(2) -0.005(2) -0.008(2)
C21 0.054(3) 0.036(2) 0.057(3) 0.0099(18) -0.009(2) 0.0018(18)
C22 0.038(2) 0.0353(18) 0.0380(19) -0.0026(15) -0.0096(16) 0.0002(15)
C23 0.051(3) 0.053(2) 0.0331(19) -0.0014(17) 0.0129(17) 0.0075(19)
C24 0.048(3) 0.077(4) 0.072(3) 0.004(3) 0.007(2) 0.018(3)
C25 0.096(4) 0.074(4) 0.042(2) -0.013(2) 0.018(3) 0.012(3)
C26 0.049(2) 0.0337(19) 0.041(2) -0.0088(15) -0.0067(18) 0.0107(16)
C27 0.082(4) 0.042(2) 0.045(2) -0.0123(19) -0.013(2) 0.017(2)
C28 0.044(3) 0.080(4) 0.048(3) -0.015(2) -0.001(2) 0.013(2)
C29 0.0282(17) 0.0302(16) 0.0293(16) 0.0000(12) 0.0051(13) 0.0006(13)
C30 0.0319(19) 0.0312(17) 0.0406(19) -0.0029(14) 0.0085(15) -0.0042(14)
C31 0.035(2) 0.0364(19) 0.055(2) -0.0008(16) 0.0123(18) -0.0090(15)
C32 0.033(2) 0.048(2) 0.054(2) -0.0009(18) 0.0180(17) -0.0013(16)
C33 0.037(2) 0.0384(19) 0.0413(19) -0.0036(15) 0.0124(16) 0.0033(15)
C34 0.0306(18) 0.0343(17) 0.0360(18) -0.0031(14) 0.0054(14) -0.0015(13)
C35 0.039(2) 0.0369(18) 0.0292(16) -0.0048(14) 0.0103(14) -0.0058(15)
C36 0.045(3) 0.057(3) 0.079(3) 0.011(2) 0.028(2) 0.008(2)
C37 0.056(3) 0.081(4) 0.090(4) 0.001(3) 0.039(3) 0.006(3)
C38 0.064(3) 0.075(3) 0.057(3) -0.017(2) 0.038(3) -0.023(3)
C39 0.086(4) 0.066(3) 0.040(2) 0.004(2) 0.020(2) -0.025(3)
C40 0.055(3) 0.048(2) 0.0343(19) 0.0032(16) 0.0075(17) -0.0081(19)
C41 0.0324(19) 0.0361(19) 0.043(2) -0.0069(15) 0.0157(15) -0.0072(14)
C42 0.0322(18) 0.042(2) 0.0401(19) -0.0110(15) 0.0069(15) -0.0116(15)
C43 0.0322(19) 0.048(2) 0.0324(17) -0.0047(15) 0.0060(15) -0.0116(15)
C44 0.052(3) 0.033(2) 0.060(3) -0.0082(18) 0.016(2) -0.0065(17)
C45 0.042(2) 0.068(3) 0.038(2) -0.0053(18) -0.0038(19) -0.011(2)
C46 0.039(2) 0.0259(17) 0.0375(19) -0.0007(14) 0.0077(16) -0.0004(15)
C47 0.059(3) 0.0307(19) 0.046(2) 0.0044(16) 0.0185(19) -0.0002(17)
C48 0.088(4) 0.043(2) 0.041(2) 0.0119(18) 0.011(2) 0.001(2)
C49 0.072(4) 0.035(2) 0.053(3) 0.0096(18) -0.011(3) 0.000(2)
C50 0.047(2) 0.030(2) 0.061(3) -0.0018(18) -0.006(2) 0.0023(16)
C51 0.036(2) 0.0297(18) 0.044(2) -0.0051(15) 0.0028(17) -0.0033(14)
C52 0.070(3) 0.052(3) 0.067(3) 0.008(2) 0.039(3) 0.001(2)
C53 0.095(5) 0.065(3) 0.074(4) 0.027(3) -0.024(4) -0.001(3)
C54 0.037(2) 0.055(2) 0.046(2) -0.0076(19) 0.0117(17) -0.0048(18)
C55 0.0300(18) 0.045(2) 0.0301(17) 0.0005(15) -0.0019(14) -0.0007(15)
C56 0.036(2) 0.052(2) 0.0364(19) 0.0060(16) 0.0019(15) 0.0008(17)
C57 0.037(2) 0.058(2) 0.040(2) 0.0057(17) 0.0058(16) 0.0083(17)
C58 0.041(2) 0.052(2) 0.0342(19) 0.0047(17) -0.0058(16) 0.0027(18)
C59 0.040(2) 0.048(2) 0.0326(17) 0.0065(16) -0.0020(15) -0.0057(16)
C60 0.0355(19) 0.048(2) 0.0323(17) 0.0022(15) -0.0015(14) -0.0056(16)
C61 0.046(2) 0.060(3) 0.053(2) 0.014(2) 0.017(2) 0.007(2)
C62 0.055(3) 0.057(3) 0.048(2) 0.006(2) 0.001(2) 0.009(2)
C63 0.046(2) 0.061(3) 0.044(2) 0.0075(19) 0.0121(19) -0.004(2)

loop_
_atom_type_symbol
_atom_type_description
_atom_type_scat_dispersion_real
_atom_type_scat_dispersion_imag
_atom_type_scat_source
C C 0.0181 0.0091 'International Tables Vol C Tables 4.2.6.8 and 6.1.1.4'
H H 0 0 'International Tables Vol C Tables 4.2.6.8 and 6.1.1.4'
N N 0.0311 0.018 'International Tables Vol C Tables 4.2.6.8 and 6.1.1.4'
O O 0.0492 0.0322 'International Tables Vol C Tables 4.2.6.8 and 6.1.1.4'
Si Si 0.2541 0.3302 'International Tables Vol C Tables 4.2.6.8 and 6.1.1.4'
Zn Zn -1.5491 0.6778 'International Tables Vol C Tables 4.2.6.8 and 6.1.1.4'
In In 0.0822 5.0449 'International Tables Vol C Tables 4.2.6.8 and 6.1.1.4'

loop_
_exptl_crystal_face_index_h
_exptl_crystal_face_index_k
_exptl_crystal_face_index_l
_exptl_crystal_face_perp_dist
1 -8 -8 0.0728
3 8 -8 0.0439
-5 -9 1 0.0699
-9 -7 6 0.0783
-2 -7 9 0.0965
3 3 -13 0.0463
1 8 -8 0.0559
7 -7 5 0.1105
1 -7 -9 0.0678
-2 -5 -10 0.0842
-8 7 -3 0.1386
0 -8 -7 0.0678
-5 -8 -5 0.0933
-13 -2 3 0.1502
13 3 -2 0.0799
7 7 4 0.0996
-8 -5 10 0.0837
7 -2 -12 0.0658
1 10 3 0.0911
-9 6 8 0.0867
6 7 -7 0.0499
8 5 -10 0.0399
4 4 -12 0.0369
-7 -6 9 0.0837
-2 -10 0 0.0749
-6 8 5 0.095
5 5 9 0.1365
-1 7 10 0.1198
11 -2 5 0.1178
11 -4 3 0.1196
0 -9 4 0.0757

loop_
_geom_angle_atom_site_label_1
_geom_angle_atom_site_label_2
_geom_angle_atom_site_label_3
_geom_angle
N1 In N2 110.04(11)
N1 In N6 121.15(12)
N2 In N6 113.28(12)
N1 In N3 123.24(12)
N2 In N3 111.19(11)
N6 In N3 73.71(11)
N7 Zn N8 102.11(14)
N7 Zn N5 132.14(13)
N8 Zn N5 122.16(13)
O Si1 N1 105.27(14)
O Si1 C14 109.1(2)
N1 Si1 C14 111.0(2)
O Si1 C13 107.1(2)
N1 Si1 C13 115.3(2)
C14 Si1 C13 108.9(3)
O Si2 N2 102.64(14)
O Si2 C16 104.77(19)
N2 Si2 C16 117.46(18)
O Si2 C15 111.3(2)
N2 Si2 C15 114.2(2)
C16 Si2 C15 106.1(2)
Si1 O Si2 136.5(2)
C1 N1 Si1 121.1(2)
C1 N1 In 126.4(2)
Si1 N1 In 111.20(15)
C17 N2 Si2 130.1(2)
C17 N2 In 115.6(2)
Si2 N2 In 114.18(17)
N4 N3 C29 113.1(3)
N4 N3 In 115.4(2)
C29 N3 In 131.5(2)
N5 N4 N3 116.2(3)
N4 N5 N6 121.4(3)
N4 N5 Zn 115.1(2)
N6 N5 Zn 123.0(2)
N5 N6 C35 111.3(3)
N5 N6 In 113.0(2)
C35 N6 In 133.8(2)
C41 N7 C46 120.1(3)
C41 N7 Zn 118.5(3)
C46 N7 Zn 121.4(2)
C43 N8 C55 121.0(3)
C43 N8 Zn 119.5(3)
C55 N8 Zn 119.5(2)
C2 C1 C6 118.3(4)
C2 C1 N1 120.9(4)
C6 C1 N1 120.6(4)
C3 C2 C1 119.4(5)
C3 C2 C7 117.9(5)
C1 C2 C7 122.7(4)
C4 C3 C2 121.9(6)
C4 C3 H3 119.1
C2 C3 H3 119.1
C3 C4 C5 119.5(5)
C3 C4 H4 120.3
C5 C4 H4 120.3
C4 C5 C6 121.2(6)
C4 C5 H5 119.4
C6 C5 H5 119.4
C5 C6 C1 119.7(5)
C5 C6 C10 117.9(5)
C1 C6 C10 122.3(4)
C2 C7 C8 112.2(6)
C2 C7 C9 111.9(4)
C8 C7 C9 107.4(5)
C2 C7 H7 108.4
C8 C7 H7 108.4
C9 C7 H7 108.4
C7 C8 H8A 109.5
C7 C8 H8B 109.5
H8A C8 H8B 109.5
C7 C8 H8C 109.5
H8A C8 H8C 109.5
H8B C8 H8C 109.5
C7 C9 H9A 109.5
C7 C9 H9B 109.5
H9A C9 H9B 109.5
C7 C9 H9C 109.5
H9A C9 H9C 109.5
H9B C9 H9C 109.5
C6 C10 C12 114.0(4)
C6 C10 C11 108.6(5)
C12 C10 C11 109.7(5)
C6 C10 H10 108.1
C12 C10 H10 108.1
C11 C10 H10 108.1
C10 C11 H11A 109.5
C10 C11 H11B 109.5
H11A C11 H11B 109.5
C10 C11 H11C 109.5
H11A C11 H11C 109.5
H11B C11 H11C 109.5
C10 C12 H12A 109.5
C10 C12 H12B 109.5
H12A C12 H12B 109.5
C10 C12 H12C 109.5
H12A C12 H12C 109.5
H12B C12 H12C 109.5
Si1 C13 H13A 109.5
Si1 C13 H13B 109.5
H13A C13 H13B 109.5
Si1 C13 H13C 109.5
H13A C13 H13C 109.5
H13B C13 H13C 109.5
Si1 C14 H14A 109.5
Si1 C14 H14B 109.5
H14A C14 H14B 109.5
Si1 C14 H14C 109.5
H14A C14 H14C 109.5
H14B C14 H14C 109.5
Si2 C15 H15A 109.5
Si2 C15 H15B 109.5
H15A C15 H15B 109.5
Si2 C15 H15C 109.5
H15A C15 H15C 109.5
H15B C15 H15C 109.5
Si2 C16 H16A 109.5
Si2 C16 H16B 109.5
H16A C16 H16B 109.5
Si2 C16 H16C 109.5
H16A C16 H16C 109.5
H16B C16 H16C 109.5
C18 C17 C22 119.1(4)
C18 C17 N2 120.0(3)
C22 C17 N2 120.8(4)
C19 C18 C17 119.6(4)
C19 C18 C23 118.5(4)
C17 C18 C23 121.9(4)
C20 C19 C18 121.2(5)
C20 C19 H19 119.4
C18 C19 H19 119.4
C21 C20 C19 119.0(4)
C21 C20 H20 120.5
C19 C20 H20 120.5
C20 C21 C22 122.2(4)
C20 C21 H21 118.9
C22 C21 H21 118.9
C21 C22 C17 118.8(4)
C21 C22 C26 119.3(4)
C17 C22 C26 121.9(4)
C18 C23 C25 110.5(4)
C18 C23 C24 112.3(4)
C25 C23 C24 110.3(5)
C18 C23 H23 107.9
C25 C23 H23 107.9
C24 C23 H23 107.9
C23 C24 H24A 109.5
C23 C24 H24B 109.5
H24A C24 H24B 109.5
C23 C24 H24C 109.5
H24A C24 H24C 109.5
H24B C24 H24C 109.5
C23 C25 H25A 109.5
C23 C25 H25B 109.5
H25A C25 H25B 109.5
C23 C25 H25C 109.5
H25A C25 H25C 109.5
H25B C25 H25C 109.5
C22 C26 C27 112.7(4)
C22 C26 C28 110.0(4)
C27 C26 C28 109.2(4)
C22 C26 H26 108.3
C27 C26 H26 108.3
C28 C26 H26 108.3
C26 C27 H27A 109.5
C26 C27 H27B 109.5
H27A C27 H27B 109.5
C26 C27 H27C 109.5
H27A C27 H27C 109.5
H27B C27 H27C 109.5
C26 C28 H28A 109.5
C26 C28 H28B 109.5
H28A C28 H28B 109.5
C26 C28 H28C 109.5
H28A C28 H28C 109.5
H28B C28 H28C 109.5
C30 C29 C34 118.9(3)
C30 C29 N3 118.5(3)
C34 C29 N3 122.5(3)
C31 C30 C29 120.0(4)
C31 C30 H30 120
C29 C30 H30 120
C30 C31 C32 121.1(4)
C30 C31 H31 119.4
C32 C31 H31 119.4
C31 C32 C33 118.6(4)
C31 C32 H32 120.7
C33 C32 H32 120.7
C34 C33 C32 121.0(4)
C34 C33 H33 119.5
C32 C33 H33 119.5
C33 C34 C29 120.3(3)
C33 C34 H34 119.8
C29 C34 H34 119.8
C40 C35 C36 118.9(4)
C40 C35 N6 122.4(4)
C36 C35 N6 118.6(4)
C37 C36 C35 120.3(5)
C37 C36 H36 119.9
C35 C36 H36 119.9
C38 C37 C36 120.6(6)
C38 C37 H37 119.7
C36 C37 H37 119.7
C37 C38 C39 120.1(5)
C37 C38 H38 119.9
C39 C38 H38 119.9
C38 C39 C40 120.8(5)
C38 C39 H39 119.6
C40 C39 H39 119.6
C35 C40 C39 119.2(5)
C35 C40 H40 120.4
C39 C40 H40 120.4
N7 C41 C42 124.9(4)
N7 C41 C44 118.4(4)
C42 C41 C44 116.8(4)
C41 C42 C43 129.9(4)
C41 C42 H42 115.1
C43 C42 H42 115.1
N8 C43 C42 123.8(4)
N8 C43 C45 119.4(4)
C42 C43 C45 116.8(4)
C41 C44 H44A 109.5
C41 C44 H44B 109.5
H44A C44 H44B 109.5
C41 C44 H44C 109.5
H44A C44 H44C 109.5
H44B C44 H44C 109.5
C43 C45 H45A 109.5
C43 C45 H45B 109.5
H45A C45 H45B 109.5
C43 C45 H45C 109.5
H45A C45 H45C 109.5
H45B C45 H45C 109.5
C47 C46 C51 121.0(4)
C47 C46 N7 120.4(4)
C51 C46 N7 118.6(4)
C48 C47 C46 118.3(5)
C48 C47 C52 121.2(4)
C46 C47 C52 120.5(4)
C49 C48 C47 122.1(5)
C49 C48 H48 119
C47 C48 H48 119
C50 C49 C48 118.2(4)
C50 C49 C53 120.3(6)
C48 C49 C53 121.4(6)
C49 C50 C51 122.4(5)
C49 C50 H50 118.8
C51 C50 H50 118.8
C50 C51 C46 118.0(4)
C50 C51 C54 120.6(4)
C46 C51 C54 121.4(4)
C47 C52 H52A 109.5
C47 C52 H52B 109.5
H52A C52 H52B 109.5
C47 C52 H52C 109.5
H52A C52 H52C 109.5
H52B C52 H52C 109.5
C49 C53 H53A 109.5
C49 C53 H53B 109.5
H53A C53 H53B 109.5
C49 C53 H53C 109.5
H53A C53 H53C 109.5
H53B C53 H53C 109.5
C51 C54 H54A 109.5
C51 C54 H54B 109.5
H54A C54 H54B 109.5
C51 C54 H54C 109.5
H54A C54 H54C 109.5
H54B C54 H54C 109.5
C56 C55 C60 121.3(4)
C56 C55 N8 118.8(4)
C60 C55 N8 119.7(4)
C55 C56 C57 118.1(4)
C55 C56 C61 120.6(4)
C57 C56 C61 121.3(4)
C58 C57 C56 122.1(4)
C58 C57 H57 119
C56 C57 H57 119
C57 C58 C59 118.2(4)
C57 C58 C62 121.1(4)
C59 C58 C62 120.7(4)
C58 C59 C60 121.8(4)
C58 C59 H59 119.1
C60 C59 H59 119.1
C59 C60 C55 118.5(4)
C59 C60 C63 121.8(4)
C55 C60 C63 119.6(4)
C56 C61 H61A 109.5
C56 C61 H61B 109.5
H61A C61 H61B 109.5
C56 C61 H61C 109.5
H61A C61 H61C 109.5
H61B C61 H61C 109.5
C58 C62 H62A 109.5
C58 C62 H62B 109.5
H62A C62 H62B 109.5
C58 C62 H62C 109.5
H62A C62 H62C 109.5
H62B C62 H62C 109.5
C60 C63 H63A 109.5
C60 C63 H63B 109.5
H63A C63 H63B 109.5
C60 C63 H63C 109.5
H63A C63 H63C 109.5
H63B C63 H63C 109.5

loop_
_geom_bond_atom_site_label_1
_geom_bond_atom_site_label_2
_geom_bond_distance
In N1 2.088(3)
In N2 2.099(3)
In N6 2.139(3)
In N3 2.176(3)
Zn N7 1.910(3)
Zn N8 1.916(3)
Zn N5 1.938(3)
Si1 O 1.649(3)
Si1 N1 1.717(3)
Si1 C14 1.858(5)
Si1 C13 1.872(5)
Si2 O 1.652(3)
Si2 N2 1.708(3)
Si2 C16 1.868(5)
Si2 C15 1.871(5)
N1 C1 1.431(5)
N2 C17 1.434(5)
N3 N4 1.343(4)
N3 C29 1.402(5)
N4 N5 1.278(4)
N5 N6 1.371(4)
N6 C35 1.405(5)
N7 C41 1.332(5)
N7 C46 1.435(5)
N8 C43 1.321(5)
N8 C55 1.441(5)
C1 C2 1.409(6)
C1 C6 1.425(7)
C2 C3 1.403(7)
C2 C7 1.516(8)
C3 C4 1.363(11)
C3 H3 0.95
C4 C5 1.381(10)
C4 H4 0.95
C5 C6 1.394(6)
C5 H5 0.95
C6 C10 1.520(7)
C7 C8 1.535(8)
C7 C9 1.547(8)
C7 H7 1
C8 H8A 0.98
C8 H8B 0.98
C8 H8C 0.98
C9 H9A 0.98
C9 H9B 0.98
C9 H9C 0.98
C10 C12 1.534(7)
C10 C11 1.538(7)
C10 H10 1
C11 H11A 0.98
C11 H11B 0.98
C11 H11C 0.98
C12 H12A 0.98
C12 H12B 0.98
C12 H12C 0.98
C13 H13A 0.98
C13 H13B 0.98
C13 H13C 0.98
C14 H14A 0.98
C14 H14B 0.98
C14 H14C 0.98
C15 H15A 0.98
C15 H15B 0.98
C15 H15C 0.98
C16 H16A 0.98
C16 H16B 0.98
C16 H16C 0.98
C17 C18 1.407(6)
C17 C22 1.415(5)
C18 C19 1.398(6)
C18 C23 1.513(6)
C19 C20 1.382(7)
C19 H19 0.95
C20 C21 1.374(8)
C20 H20 0.95
C21 C22 1.394(6)
C21 H21 0.95
C22 C26 1.517(7)
C23 C25 1.532(6)
C23 C24 1.534(7)
C23 H23 1
C24 H24A 0.98
C24 H24B 0.98
C24 H24C 0.98
C25 H25A 0.98
C25 H25B 0.98
C25 H25C 0.98
C26 C27 1.529(5)
C26 C28 1.534(6)
C26 H26 1
C27 H27A 0.98
C27 H27B 0.98
C27 H27C 0.98
C28 H28A 0.98
C28 H28B 0.98
C28 H28C 0.98
C29 C30 1.395(5)
C29 C34 1.399(5)
C30 C31 1.386(6)
C30 H30 0.95
C31 C32 1.387(6)
C31 H31 0.95
C32 C33 1.391(6)
C32 H32 0.95
C33 C34 1.379(5)
C33 H33 0.95
C34 H34 0.95
C35 C40 1.396(6)
C35 C36 1.402(6)
C36 C37 1.387(8)
C36 H36 0.95
C37 C38 1.365(9)
C37 H37 0.95
C38 C39 1.371(9)
C38 H38 0.95
C39 C40 1.405(7)
C39 H39 0.95
C40 H40 0.95
C41 C42 1.400(6)
C41 C44 1.503(6)
C42 C43 1.405(6)
C42 H42 0.95
C43 C45 1.509(5)
C44 H44A 0.98
C44 H44B 0.98
C44 H44C 0.98
C45 H45A 0.98
C45 H45B 0.98
C45 H45C 0.98
C46 C47 1.396(6)
C46 C51 1.404(5)
C47 C48 1.392(7)
C47 C52 1.512(7)
C48 C49 1.387(9)
C48 H48 0.95
C49 C50 1.376(8)
C49 C53 1.516(7)
C50 C51 1.393(6)
C50 H50 0.95
C51 C54 1.495(6)
C52 H52A 0.98
C52 H52B 0.98
C52 H52C 0.98
C53 H53A 0.98
C53 H53B 0.98
C53 H53C 0.98
C54 H54A 0.98
C54 H54B 0.98
C54 H54C 0.98
C55 C56 1.396(6)
C55 C60 1.398(6)
C56 C57 1.399(6)
C56 C61 1.506(6)
C57 C58 1.387(6)
C57 H57 0.95
C58 C59 1.390(7)
C58 C62 1.511(6)
C59 C60 1.391(6)
C59 H59 0.95
C60 C63 1.511(6)
C61 H61A 0.98
C61 H61B 0.98
C61 H61C 0.98
C62 H62A 0.98
C62 H62B 0.98
C62 H62C 0.98
C63 H63A 0.98
C63 H63B 0.98
C63 H63C 0.98
